data_7123063
loop_
_publ_author_name
'Diaz, Carlos'
'Ebrahimi, Tannaz'
'Mehrkhodavandi, Parisa'

_publ_section_title
;
 Cationic indium complexes for the copolymerization of functionalized
 epoxides with cyclic ethers and lactide
;
_journal_name_full 'Chemical Communications'
_journal_paper_doi 10.1039/C8CC08858F
_journal_year 2019
_chemical_formula_moiety 'C42.5 H64.25 In N2.75 O3.25, F6 P, 0.99(C7 H8)'
_chemical_formula_sum 'C49.2 H71.86 F6 In N2.77 O3.23 P'
_chemical_formula_weight 1013.63
_space_group_crystal_system monoclinic
_space_group_IT_number 15
_space_group_name_Hall '-C 2yc'
_space_group_name_H-M_alt 'C 1 2/c 1'
_symmetry_space_group_name_Hall '-C 2yc'
_symmetry_space_group_name_H-M 'C 1 2/c 1'
_atom_sites_solution_hydrogens geom
_atom_sites_solution_primary dual
_audit_creation_date 2018-11-05
_audit_creation_method
;
Olex2 1.2
(compiled 2018.05.29 svn.r3508 for OlexSys, GUI svn.r5506)
;
_audit_update_record
;
2018-11-05 deposited with the CCDC.    2019-02-21 downloaded from the CCDC.
;
_cell_angle_alpha 90
_cell_angle_beta 100.866(4)
_cell_angle_gamma 90
_cell_formula_units_Z 8
_cell_length_a 38.279(5)
_cell_length_b 15.4120(19)
_cell_length_c 17.904(2)
_cell_measurement_reflns_used 9790
_cell_measurement_temperature 100(2)
_cell_measurement_theta_max 27.49
_cell_measurement_theta_min 2.37
_cell_volume 10373(2)
_computing_cell_refinement 'SAINT v8.34A (Bruker, 2013)'
_computing_data_reduction 'SAINT v8.34A (Bruker, 2013)'
_computing_molecular_graphics 'Olex2 (Dolomanov et al., 2009)'
_computing_publication_material 'Olex2 (Dolomanov et al., 2009)'
_computing_structure_refinement 'XL (Sheldrick, 2008)'
_computing_structure_solution 'XT (Sheldrick, 2015)'
_diffrn_ambient_temperature 100(2)
_diffrn_detector 'Bruker APEX2 area detector'
_diffrn_detector_area_resol_mean 7.9
_diffrn_detector_type 'CCD area detector'
_diffrn_measured_fraction_theta_full 1.000
_diffrn_measured_fraction_theta_max 0.992
_diffrn_measurement_device 'Bruker-Nonius Kappa diffractometer'
_diffrn_measurement_device_type 'Bruker APEX II area detector'
_diffrn_measurement_method '\w and \f scans'
_diffrn_radiation_monochromator 'mirror optics'
_diffrn_radiation_probe x-ray
_diffrn_radiation_type MoK\a
_diffrn_radiation_wavelength 0.71073
_diffrn_reflns_av_R_equivalents 0.0772
_diffrn_reflns_av_unetI/netI 0.0701
_diffrn_reflns_Laue_measured_fraction_full 1.000
_diffrn_reflns_Laue_measured_fraction_max 0.992
_diffrn_reflns_limit_h_max 49
_diffrn_reflns_limit_h_min -49
_diffrn_reflns_limit_k_max 19
_diffrn_reflns_limit_k_min -20
_diffrn_reflns_limit_l_max 23
_diffrn_reflns_limit_l_min -23
_diffrn_reflns_number 51203
_diffrn_reflns_point_group_measured_fraction_full 1.000
_diffrn_reflns_point_group_measured_fraction_max 0.992
_diffrn_reflns_theta_full 26.000
_diffrn_reflns_theta_max 27.608
_diffrn_reflns_theta_min 1.902
_diffrn_source 'microfocus sealed X-ray tube'
_diffrn_source_type 'Incoatec I\ms'
_diffrn_standards_number 0
_exptl_absorpt_coefficient_mu 0.549
_exptl_absorpt_correction_T_max 0.952
_exptl_absorpt_correction_T_min 0.495
_exptl_absorpt_correction_type multi-scan
_exptl_absorpt_process_details
'SADABS-2014/5 (Bruker,2014/5) was used for absorption correction. wR2(int) was 0.1595 before and 0.0997 after correction. The Ratio of minimum to maximum transmission is 0.5200. The \l/2 correction factor is 0.00150.'
_exptl_crystal_colour colourless
_exptl_crystal_colour_primary colourless
_exptl_crystal_density_diffrn 1.298
_exptl_crystal_description needle
_exptl_crystal_F_000 4242
_exptl_crystal_size_max 0.18
_exptl_crystal_size_mid 0.119
_exptl_crystal_size_min 0.088
_refine_diff_density_max 2.292
_refine_diff_density_min -1.228
_refine_diff_density_rms 0.109
_refine_ls_extinction_method none
_refine_ls_goodness_of_fit_ref 1.030
_refine_ls_hydrogen_treatment constr
_refine_ls_matrix_type full
_refine_ls_number_parameters 714
_refine_ls_number_reflns 11948
_refine_ls_number_restraints 742
_refine_ls_restrained_S_all 1.008
_refine_ls_R_factor_all 0.0716
_refine_ls_R_factor_gt 0.0577
_refine_ls_shift/su_max 0.001
_refine_ls_shift/su_mean 0.000
_refine_ls_structure_factor_coef Fsqd
_refine_ls_weighting_details 'w=1/[\s^2^(Fo^2^)+(0.0947P)^2^+11.6175P] where P=(Fo^2^+2Fc^2^)/3'
_refine_ls_weighting_scheme calc
_refine_ls_wR_factor_gt 0.1536
_refine_ls_wR_factor_ref 0.1675
_reflns_Friedel_coverage 0.000
_reflns_number_gt 9450
_reflns_number_total 11948
_reflns_threshold_expression 'I > 2\s(I)'
_cod_data_source_file c8cc08858f2.cif
_cod_data_source_block pm182
_cod_original_formula_sum 'C49.20 H71.86 F6 In N2.77 O3.23 P'
_cod_database_code 7123063
_shelx_shelxl_version_number 2017/1
_shelx_space_group_comment
;
The symmetry employed for this shelxl refinement is uniquely defined
by the following loop, which should always be used as a source of
symmetry information in preference to the above space-group names.
They are only intended as comments.
;
_shelx_estimated_absorpt_t_max 0.953
_shelx_estimated_absorpt_t_min 0.908
_olex2_refinement_description
;
1. Fixed Uiso
 At 1.2 times of:
  All C(H) groups, All C(H,H) groups
 At 1.5 times of:
  All C(H,H,H) groups
2. Restrained distances
 C48A-C43A \\sim C44A-C43A \\sim C45A-C44A \\sim C46A-C45A \\sim C44-C43
 with sigma of 0.01
 C48A-C43A \\sim C44A-C43A \\sim C45A-C44A \\sim C46A-C45A \\sim C47A-C46A
\\sim C48A-C47A
 with sigma of 0.01
 O9-C50 \\sim O9-C53 \\sim O3-C42
 with sigma of 0.01
 C50-C51 \\sim C52-C53 \\sim C51-C52
 with sigma of 0.01
 C43-C49 \\sim C43A-C49A \\sim C43B-C49B
 with sigma of 0.01
3. Uiso/Uaniso restraints and constraints
N3 \\sim C37 \\sim C38 \\sim C53 \\sim C51 \\sim O9 \\sim C52 \\sim C50: within
2A with sigma of 0.04 and sigma for terminal atoms of 0.08
C49 \\sim C43 \\sim C44 \\sim C45 \\sim C46 \\sim C47 \\sim C48 \\sim C43A
\\sim C48A \\sim C47A \\sim C46A \\sim C45A \\sim C44A \\sim C49A \\sim C46B
\\sim C47B \\sim C48B \\sim C43B \\sim C44B \\sim C45B: within 2A with sigma of
0.04 and sigma for terminal atoms of 0.08
Uanis(C37) = Uanis(C50)
4. Rigid body (RIGU) restrains
 N3, C37, C38, C53, C51, O9, C52, C50
 with sigma for 1-2 distances of 0.004 and sigma for 1-3 distances of 0.004
 C49, C43, C44, C45, C46, C47, C48, C43A, C48A, C47A, C46A, C45A, C44A, C49A,
 C46B, C47B, C48B, C43B, C44B, C45B
 with sigma for 1-2 distances of 0.004 and sigma for 1-3 distances of 0.004
5. Others
 1*[Sof(C49)+Sof(H49A)+Sof(H49B)+Sof(H49C)+Sof(C43)+Sof(C44)+Sof(H44)+Sof(C45)+
 Sof(H45)+Sof(C46)+Sof(H46)+Sof(C47)+Sof(H47)+Sof(C48)+Sof(H48)]+1*[Sof(C43A)+
 Sof(C48A)+Sof(H48A)+Sof(C47A)+Sof(H47A)+Sof(C46A)+Sof(H46A)+Sof(C45A)+
 Sof(H45A)+Sof(C44A)+Sof(H44A)+Sof(C49A)+Sof(H49D)+Sof(H49E)+Sof(H49F)]+1*
 [Sof(C46B)+Sof(H46B)+Sof(C47B)+Sof(H47B)+Sof(C48B)+Sof(H48B)+Sof(C43B)+
 Sof(C44B)+Sof(H44B)+Sof(C45B)+Sof(H45B)+Sof(C49B)+Sof(H49G)+Sof(H49H)+
 Sof(H49I)]=1 with esd of 0.005
 Sof(C53)=Sof(H53A)=Sof(H53B)=Sof(C51)=Sof(H51A)=Sof(H51B)=Sof(O9)=Sof(C52)=
 Sof(H52A)=Sof(H52B)=Sof(C50)=Sof(H50A)=Sof(H50B)=1-FVAR(1)
 Sof(N3)=Sof(C37)=Sof(C38)=Sof(H38A)=Sof(H38B)=Sof(H38C)=FVAR(1)
 Sof(C49)=Sof(H49A)=Sof(H49B)=Sof(H49C)=Sof(C43)=Sof(C44)=Sof(H44)=Sof(C45)=
 Sof(H45)=Sof(C46)=Sof(H46)=Sof(C47)=Sof(H47)=Sof(C48)=Sof(H48)=FVAR(2)
 Sof(C43A)=Sof(C48A)=Sof(H48A)=Sof(C47A)=Sof(H47A)=Sof(C46A)=Sof(H46A)=
 Sof(C45A)=Sof(H45A)=Sof(C44A)=Sof(H44A)=Sof(C49A)=Sof(H49D)=Sof(H49E)=
 Sof(H49F)=FVAR(3)
 Sof(C46B)=Sof(H46B)=Sof(C47B)=Sof(H47B)=Sof(C48B)=Sof(H48B)=Sof(C43B)=
 Sof(C44B)=Sof(H44B)=Sof(C45B)=Sof(H45B)=Sof(C49B)=Sof(H49G)=Sof(H49H)=
 Sof(H49I)=FVAR(4)
6.a Free rotating group:
 C49(C43,C44,C45,C46,C47,C48)
6.b Ternary CH refined with riding coordinates:
 C16(H16), C21(H21)
6.c Secondary CH2 refined with riding coordinates:
 C17(H17A,H17B), C18(H18A,H18B), C19(H19A,H19B), C20(H20A,H20B), C39(H39A,
 H39B), C40(H40A,H40B), C41(H41A,H41B), C42(H42A,H42B), C53(H53A,H53B),
 C51(H51A,H51B), C52(H52A,H52B), C50(H50A,H50B)
6.d Aromatic/amide H refined with riding coordinates:
 C6(H6), C10(H10), C15(H15), C22(H22), C25(H25), C27(H27), C44(H44), C45(H45),
 C46(H46), C47(H47), C48(H48), C48A(H48A), C47A(H47A), C46A(H46A), C45A(H45A),
 C44A(H44A), C46B(H46B), C47B(H47B), C48B(H48B), C44B(H44B), C45B(H45B)
6.e Fitted hexagon refined as free rotating group:
 C43A(C48A,C47A,C46A,C45A,C44A), C46B(C47B,C48B,C43B,C44B,C45B)
6.f Idealised Me refined as rotating group:
 C1(H1A,H1B,H1C), C2(H2A,H2B,H2C), C4(H4A,H4B,H4C), C12(H12A,H12B,H12C),
 C13(H13A,H13B,H13C), C14(H14A,H14B,H14C), C30(H30A,H30B,H30C), C31(H31A,H31B,
 H31C), C32(H32A,H32B,H32C), C34(H34A,H34B,H34C), C35(H35A,H35B,H35C), C36(H36A,
 H36B,H36C), C38(H38A,H38B,H38C), C49(H49A,H49B,H49C), C49A(H49D,H49E,H49F),
 C49B(H49G,H49H,H49I)
;
_olex2_diffrn_ambient_temperature_device Kryoflex
_olex2_submission_special_instructions 'No special instructions were received'

loop_
_space_group_symop_operation_xyz
'x, y, z'
'-x, y, -z+1/2'
'x+1/2, y+1/2, z'
'-x+1/2, y+1/2, -z+1/2'
'-x, -y, -z'
'x, -y, z-1/2'
'-x+1/2, -y+1/2, -z'
'x+1/2, -y+1/2, z-1/2'

loop_
_atom_site_label
_atom_site_type_symbol
_atom_site_fract_x
_atom_site_fract_y
_atom_site_fract_z
_atom_site_U_iso_or_equiv
_atom_site_adp_type
_atom_site_occupancy
_atom_site_site_symmetry_order
_atom_site_calc_flag
_atom_site_refinement_flags_posn
_atom_site_refinement_flags_adp
_atom_site_refinement_flags_occupancy
_atom_site_disorder_assembly
_atom_site_disorder_group
In1 In 0.14562(2) 0.74304(2) 0.14804(2) 0.03036(10) Uani 1 1 d . . . . .
O1 O 0.13542(6) 0.69288(13) 0.24847(12) 0.0355(5) Uani 1 1 d . . . . .
O2 O 0.10181(6) 0.73140(17) 0.06386(14) 0.0417(6) Uani 1 1 d . . . . .
O3 O 0.16126(7) 0.60667(14) 0.12154(13) 0.0414(5) Uani 1 1 d D . . . .
N1 N 0.19922(7) 0.76889(16) 0.20858(15) 0.0302(5) Uani 1 1 d . . . . .
N2 N 0.17108(7) 0.80729(17) 0.06237(15) 0.0342(6) Uani 1 1 d . . . . .
N3 N 0.1241(3) 0.8732(5) 0.1912(3) 0.0383(13) Uani 0.750(6) 1 d . U P A 1
C1 C 0.16406(12) 0.9043(2) 0.5572(2) 0.0521(10) Uani 1 1 d . . . . .
H1A H 0.140143 0.879854 0.552954 0.078 Uiso 1 1 calc GR . . . .
H1B H 0.163651 0.950528 0.519394 0.078 Uiso 1 1 calc GR . . . .
H1C H 0.171899 0.928237 0.608285 0.078 Uiso 1 1 calc GR . . . .
C2 C 0.19181(12) 0.7622(2) 0.6040(2) 0.0466(9) Uani 1 1 d . . . . .
H2A H 0.198087 0.788584 0.654577 0.070 Uiso 1 1 calc GR . . . .
H2B H 0.209973 0.719601 0.597394 0.070 Uiso 1 1 calc GR . . . .
H2C H 0.168678 0.733344 0.598958 0.070 Uiso 1 1 calc GR . . . .
C3 C 0.18975(10) 0.8332(2) 0.54287(18) 0.0393(7) Uani 1 1 d . . . . .
C4 C 0.22707(10) 0.8730(2) 0.54996(19) 0.0477(9) Uani 1 1 d . . . . .
H4A H 0.226671 0.917987 0.511112 0.071 Uiso 1 1 calc GR . . . .
H4B H 0.244045 0.827604 0.542720 0.071 Uiso 1 1 calc GR . . . .
H4C H 0.234285 0.898781 0.600557 0.071 Uiso 1 1 calc GR . . . .
C5 C 0.17662(9) 0.79352(19) 0.46429(17) 0.0338(7) Uani 1 1 d . . . . .
C6 C 0.14423(10) 0.75017(18) 0.4472(2) 0.0357(7) Uani 1 1 d . . . . .
H6 H 0.130919 0.744804 0.486698 0.043 Uiso 1 1 calc R . . . .
C7 C 0.12977(9) 0.7141(2) 0.37726(19) 0.0355(7) Uani 1 1 d . . . . .
C8 C 0.14922(9) 0.72402(19) 0.31726(18) 0.0323(7) Uani 1 1 d . . . . .
C9 C 0.18301(9) 0.76484(18) 0.33404(18) 0.0307(7) Uani 1 1 d . . . . .
C10 C 0.19568(9) 0.79844(18) 0.40691(16) 0.0316(6) Uani 1 1 d . . . . .
H10 H 0.218351 0.825648 0.416856 0.038 Uiso 1 1 calc R . . . .
C11 C 0.09426(10) 0.6653(2) 0.3643(2) 0.0449(8) Uani 1 1 d . . . . .
C12 C 0.09946(12) 0.5716(3) 0.3393(2) 0.0573(11) Uani 1 1 d . . . . .
H12A H 0.106807 0.572024 0.289714 0.086 Uiso 1 1 calc GR . . . .
H12B H 0.077037 0.539700 0.335232 0.086 Uiso 1 1 calc GR . . . .
H12C H 0.117853 0.543330 0.376880 0.086 Uiso 1 1 calc GR . . . .
C13 C 0.06666(11) 0.7118(4) 0.3038(3) 0.0666(12) Uani 1 1 d . . . . .
H13A H 0.064243 0.772185 0.319181 0.100 Uiso 1 1 calc GR . . . .
H13B H 0.043649 0.682361 0.299007 0.100 Uiso 1 1 calc GR . . . .
H13C H 0.074533 0.710346 0.254850 0.100 Uiso 1 1 calc GR . . . .
C14 C 0.07860(11) 0.6603(3) 0.4368(2) 0.0580(11) Uani 1 1 d . . . . .
H14A H 0.094986 0.628540 0.476004 0.087 Uiso 1 1 calc GR . . . .
H14B H 0.055693 0.630018 0.425797 0.087 Uiso 1 1 calc GR . . . .
H14C H 0.075103 0.719079 0.454859 0.087 Uiso 1 1 calc GR . . . .
C15 C 0.20668(9) 0.7784(2) 0.28122(17) 0.0320(6) Uani 1 1 d . . . . .
H15 H 0.230234 0.796261 0.302294 0.038 Uiso 1 1 calc R . . . .
C16 C 0.22443(8) 0.78732(19) 0.15786(17) 0.0318(6) Uani 1 1 d . . . . .
H16 H 0.228975 0.731687 0.132574 0.038 Uiso 1 1 calc R . . . .
C17 C 0.26034(8) 0.8236(2) 0.19716(17) 0.0333(7) Uani 1 1 d . . . . .
H17A H 0.272433 0.781216 0.234919 0.040 Uiso 1 1 calc R . . . .
H17B H 0.256686 0.877805 0.224364 0.040 Uiso 1 1 calc R . . . .
C18 C 0.28355(9) 0.8421(2) 0.13809(19) 0.0422(8) Uani 1 1 d . . . . .
H18A H 0.306742 0.866022 0.163605 0.051 Uiso 1 1 calc R . . . .
H18B H 0.288032 0.787473 0.112366 0.051 Uiso 1 1 calc R . . . .
C19 C 0.26505(9) 0.9062(3) 0.0802(2) 0.0449(9) Uani 1 1 d . . . . .
H19A H 0.280317 0.918611 0.042600 0.054 Uiso 1 1 calc R . . . .
H19B H 0.261185 0.961225 0.105956 0.054 Uiso 1 1 calc R . . . .
C20 C 0.22931(8) 0.8705(2) 0.03924(18) 0.0361(7) Uani 1 1 d . . . . .
H20A H 0.217482 0.913886 0.002129 0.043 Uiso 1 1 calc R . . . .
H20B H 0.233266 0.817324 0.010947 0.043 Uiso 1 1 calc R . . . .
C21 C 0.20560(8) 0.84970(19) 0.09556(17) 0.0327(7) Uani 1 1 d . . . . .
H21 H 0.200353 0.904996 0.120513 0.039 Uiso 1 1 calc R . . . .
C22 C 0.15892(8) 0.8055(2) -0.00997(17) 0.0347(7) Uani 1 1 d . . . . .
H22 H 0.172818 0.833514 -0.041545 0.042 Uiso 1 1 calc R . . . .
C23 C 0.12610(9) 0.7649(2) -0.04783(19) 0.0347(7) Uani 1 1 d . . . . .
C24 C 0.10010(9) 0.7282(2) -0.01067(19) 0.0349(7) Uani 1 1 d . . . . .
C25 C 0.12154(9) 0.7625(2) -0.12822(19) 0.0349(7) Uani 1 1 d . . . . .
H25 H 0.139158 0.787979 -0.152183 0.042 Uiso 1 1 calc R . . . .
C26 C 0.09244(9) 0.7245(2) -0.17233(18) 0.0359(7) Uani 1 1 d . . . . .
C27 C 0.06743(8) 0.6872(2) -0.13390(19) 0.0380(7) Uani 1 1 d . . . . .
H27 H 0.047370 0.659548 -0.163803 0.046 Uiso 1 1 calc R . . . .
C28 C 0.06972(8) 0.6874(2) -0.05571(19) 0.0354(7) Uani 1 1 d . . . . .
C29 C 0.04072(9) 0.6483(2) -0.0176(2) 0.0422(8) Uani 1 1 d . . . . .
C30 C 0.01104(11) 0.6065(3) -0.0765(2) 0.0589(11) Uani 1 1 d . . . . .
H30A H -0.000478 0.651007 -0.111826 0.088 Uiso 1 1 calc GR . . . .
H30B H -0.006598 0.580035 -0.050323 0.088 Uiso 1 1 calc GR . . . .
H30C H 0.021278 0.561778 -0.104789 0.088 Uiso 1 1 calc GR . . . .
C31 C 0.02355(11) 0.7196(3) 0.0233(3) 0.0551(10) Uani 1 1 d . . . . .
H31A H 0.041790 0.747303 0.061669 0.083 Uiso 1 1 calc GR . . . .
H31B H 0.005295 0.693866 0.048189 0.083 Uiso 1 1 calc GR . . . .
H31C H 0.012591 0.763090 -0.013709 0.083 Uiso 1 1 calc GR . . . .
C32 C 0.05613(11) 0.5771(2) 0.0394(2) 0.0519(9) Uani 1 1 d . . . . .
H32A H 0.065337 0.529595 0.012351 0.078 Uiso 1 1 calc GR . . . .
H32B H 0.037404 0.555066 0.064882 0.078 Uiso 1 1 calc GR . . . .
H32C H 0.075479 0.601394 0.077401 0.078 Uiso 1 1 calc GR . . . .
C33 C 0.08587(10) 0.7225(3) -0.2592(2) 0.0432(8) Uani 1 1 d . . . . .
C34 C 0.11718(12) 0.7595(3) -0.2901(2) 0.0576(12) Uani 1 1 d . . . . .
H34A H 0.120319 0.820816 -0.275926 0.086 Uiso 1 1 calc GR . . . .
H34B H 0.112553 0.754183 -0.345642 0.086 Uiso 1 1 calc GR . . . .
H34C H 0.138830 0.727312 -0.268640 0.086 Uiso 1 1 calc GR . . . .
C35 C 0.07962(11) 0.6285(3) -0.2881(2) 0.0554(10) Uani 1 1 d . . . . .
H35A H 0.100403 0.592977 -0.267154 0.083 Uiso 1 1 calc GR . . . .
H35B H 0.075959 0.627885 -0.343732 0.083 Uiso 1 1 calc GR . . . .
H35C H 0.058526 0.604856 -0.271658 0.083 Uiso 1 1 calc GR . . . .
C36 C 0.05261(11) 0.7771(3) -0.2903(2) 0.0506(9) Uani 1 1 d . . . . .
H36A H 0.032116 0.753398 -0.271563 0.076 Uiso 1 1 calc GR . . . .
H36B H 0.047923 0.775346 -0.346007 0.076 Uiso 1 1 calc GR . . . .
H36C H 0.056625 0.837255 -0.273104 0.076 Uiso 1 1 calc GR . . . .
C37 C 0.12069(19) 0.9129(5) 0.2440(5) 0.0494(17) Uani 0.750(6) 1 d . U P A 1
C38 C 0.11410(16) 0.9628(4) 0.3092(4) 0.0683(19) Uani 0.750(6) 1 d . U P A 1
H38A H 0.120771 1.023482 0.303610 0.103 Uiso 0.750(6) 1 calc GR . P A 1
H38B H 0.128307 0.938855 0.355967 0.103 Uiso 0.750(6) 1 calc GR . P A 1
H38C H 0.088799 0.959484 0.311888 0.103 Uiso 0.750(6) 1 calc GR . P A 1
C39 C 0.17448(11) 0.5430(2) 0.1812(2) 0.0450(8) Uani 1 1 d . . . . .
H39A H 0.159958 0.543840 0.221450 0.054 Uiso 1 1 calc R . . . .
H39B H 0.199589 0.554919 0.204492 0.054 Uiso 1 1 calc R . . . .
C40 C 0.17104(12) 0.4574(2) 0.1402(2) 0.0512(9) Uani 1 1 d . . . . .
H40A H 0.147113 0.431990 0.138045 0.061 Uiso 1 1 calc R . . . .
H40B H 0.189213 0.415615 0.165117 0.061 Uiso 1 1 calc R . . . .
C41 C 0.17707(10) 0.4814(2) 0.0607(2) 0.0472(9) Uani 1 1 d . . . . .
H41A H 0.202744 0.486100 0.059449 0.057 Uiso 1 1 calc R . . . .
H41B H 0.166021 0.438422 0.022352 0.057 Uiso 1 1 calc R . . . .
C42 C 0.15899(11) 0.5677(2) 0.0479(2) 0.0465(9) Uani 1 1 d D . . . .
H42A H 0.170993 0.604645 0.015172 0.056 Uiso 1 1 calc R . . . .
H42B H 0.133815 0.560282 0.022897 0.056 Uiso 1 1 calc R . . . .
P1 P 0.21446(2) 1.04864(5) 0.31292(5) 0.0359(2) Uani 1 1 d . . . . .
F1 F 0.19249(6) 1.01869(15) 0.37578(12) 0.0553(6) Uani 1 1 d . . . . .
F2 F 0.19022(8) 1.13096(17) 0.2947(2) 0.0907(10) Uani 1 1 d . . . . .
F3 F 0.24199(7) 1.09982(16) 0.37590(13) 0.0625(7) Uani 1 1 d . . . . .
F4 F 0.23651(6) 1.07830(17) 0.25094(12) 0.0599(6) Uani 1 1 d . . . . .
F5 F 0.18859(6) 0.99299(18) 0.25062(13) 0.0684(7) Uani 1 1 d . . . . .
F6 F 0.23945(7) 0.96510(14) 0.33235(14) 0.0630(6) Uani 1 1 d . . . . .
C49 C 0.0216(4) 0.9166(12) 0.1658(12) 0.178(13) Uani 0.444(13) 1 d D U P B 1
H49A H 0.040614 0.960012 0.174509 0.267 Uiso 0.444(13) 1 calc GR . P B 1
H49B H 0.029181 0.866581 0.139163 0.267 Uiso 0.444(13) 1 calc GR . P B 1
H49C H 0.016239 0.897834 0.214739 0.267 Uiso 0.444(13) 1 calc GR . P B 1
C43 C -0.0113(3) 0.9559(7) 0.1181(8) 0.099(5) Uani 0.444(13) 1 d DG U P B 1
C44 C -0.0231(3) 1.0387(7) 0.1343(7) 0.084(4) Uani 0.444(13) 1 d DG U P B 1
H44 H -0.010526 1.069878 0.176724 0.101 Uiso 0.444(13) 1 calc R . P B 1
C45 C -0.0531(3) 1.0760(5) 0.0892(7) 0.061(3) Uani 0.444(13) 1 d G U P B 1
H45 H -0.060677 1.132177 0.100997 0.073 Uiso 0.444(13) 1 calc R . P B 1
C46 C -0.0719(3) 1.0309(7) 0.0267(7) 0.092(4) Uani 0.444(13) 1 d G U P B 1
H46 H -0.092237 1.056224 -0.004181 0.110 Uiso 0.444(13) 1 calc R . P B 1
C47 C -0.0606(3) 0.9483(7) 0.0099(8) 0.114(5) Uani 0.444(13) 1 d G U P B 1
H47 H -0.073288 0.917108 -0.032379 0.137 Uiso 0.444(13) 1 calc R . P B 1
C48 C -0.0306(3) 0.9113(6) 0.0553(9) 0.106(6) Uani 0.444(13) 1 d G U P B 1
H48 H -0.023100 0.855014 0.043390 0.127 Uiso 0.444(13) 1 calc R . P B 1
C43A C -0.0111(5) 0.9405(11) 0.1656(14) 0.084(5) Uani 0.247(11) 1 d D U P C 2
C48A C -0.0271(6) 0.9016(9) 0.0978(15) 0.098(6) Uani 0.247(11) 1 d DG U P C 2
H48A H -0.023863 0.841371 0.090108 0.118 Uiso 0.247(11) 1 calc R . P C 2
C47A C -0.0480(7) 0.9507(14) 0.0413(12) 0.113(6) Uani 0.247(11) 1 d DG U P C 2
H47A H -0.058991 0.924113 -0.005097 0.136 Uiso 0.247(11) 1 calc R . P C 2
C46A C -0.0528(7) 1.0388(14) 0.0525(12) 0.099(5) Uani 0.247(11) 1 d DG U P C 2
H46A H -0.067056 1.072430 0.013885 0.119 Uiso 0.247(11) 1 calc R . P C 2
C45A C -0.0367(6) 1.0778(9) 0.1204(13) 0.083(5) Uani 0.247(11) 1 d DG U P C 2
H45A H -0.039992 1.138008 0.128070 0.099 Uiso 0.247(11) 1 calc R . P C 2
C44A C -0.0159(5) 1.0286(11) 0.1769(12) 0.084(5) Uani 0.247(11) 1 d DG U P C 2
H44A H -0.004864 1.055268 0.223276 0.101 Uiso 0.247(11) 1 calc R . P C 2
C49A C 0.0117(10) 0.867(2) 0.203(3) 0.177(16) Uani 0.247(11) 1 d D U P C 2
H49D H -0.003542 0.819193 0.212600 0.265 Uiso 0.247(11) 1 calc GR . P C 2
H49E H 0.025990 0.887403 0.250902 0.265 Uiso 0.247(11) 1 calc GR . P C 2
H49F H 0.027473 0.847641 0.168986 0.265 Uiso 0.247(11) 1 calc GR . P C 2
C53 C 0.1053(5) 0.9245(11) 0.1059(11) 0.072(5) Uani 0.250(6) 1 d D U P A 2
H53A H 0.089777 0.890717 0.065757 0.087 Uiso 0.250(6) 1 calc R . P A 2
H53B H 0.123874 0.953395 0.083079 0.087 Uiso 0.250(6) 1 calc R . P A 2
C51 C 0.1007(6) 0.9975(12) 0.2196(14) 0.088(5) Uani 0.250(6) 1 d D U P A 2
H51A H 0.083340 1.014580 0.251371 0.105 Uiso 0.250(6) 1 calc R . P A 2
H51B H 0.120969 1.038577 0.227724 0.105 Uiso 0.250(6) 1 calc R . P A 2
O9 O 0.1215(8) 0.8679(14) 0.1665(9) 0.056(4) Uani 0.250(6) 1 d D U P A 2
C52 C 0.0841(6) 0.9900(13) 0.1383(11) 0.091(6) Uani 0.250(6) 1 d D U P A 2
H52A H 0.084697 1.046478 0.112236 0.109 Uiso 0.250(6) 1 calc R . P A 2
H52B H 0.059031 0.970999 0.132753 0.109 Uiso 0.250(6) 1 calc R . P A 2
C50 C 0.1126(8) 0.9064(16) 0.2333(14) 0.0494(17) Uani 0.250(6) 1 d D U P A 2
H50A H 0.133633 0.904665 0.274999 0.059 Uiso 0.250(6) 1 calc R . P A 2
H50B H 0.093400 0.872262 0.249463 0.059 Uiso 0.250(6) 1 calc R . P A 2
C46B C -0.0814(3) 1.0076(8) 0.0837(10) 0.091(5) Uani 0.295(9) 1 d . U P D 3
H46B H -0.106147 1.019518 0.077076 0.109 Uiso 0.295(9) 1 calc R . P D 3
C47B C -0.0697(4) 0.9229(7) 0.0774(11) 0.097(5) Uani 0.295(9) 1 d G U P D 3
H47B H -0.086503 0.877056 0.066512 0.117 Uiso 0.295(9) 1 calc R . P D 3
C48B C -0.0335(4) 0.9054(8) 0.0870(11) 0.090(5) Uani 0.295(9) 1 d G U P D 3
H48B H -0.025569 0.847596 0.082755 0.108 Uiso 0.295(9) 1 calc R . P D 3
C43B C -0.0090(3) 0.9726(12) 0.1030(12) 0.100(5) Uani 0.295(9) 1 d DG U P D 3
C44B C -0.0207(4) 1.0572(10) 0.1092(12) 0.092(5) Uani 0.295(9) 1 d G U P D 3
H44B H -0.003922 1.103058 0.120128 0.110 Uiso 0.295(9) 1 calc R . P D 3
C45B C -0.0569(5) 1.0747(6) 0.0996(10) 0.090(6) Uani 0.295(9) 1 d G U P D 3
H45B H -0.064856 1.132520 0.103885 0.108 Uiso 0.295(9) 1 calc R . P D 3
C49B C 0.0303(4) 0.9559(16) 0.128(2) 0.141(15) Uani 0.295(9) 1 d D . P D 3
H49G H 0.037175 0.966384 0.182897 0.212 Uiso 0.295(9) 1 calc GR . P D 3
H49H H 0.043735 0.994984 0.100725 0.212 Uiso 0.295(9) 1 calc GR . P D 3
H49I H 0.035632 0.895595 0.116960 0.212 Uiso 0.295(9) 1 calc GR . P D 3

loop_
_atom_site_aniso_label
_atom_site_aniso_U_11
_atom_site_aniso_U_22
_atom_site_aniso_U_33
_atom_site_aniso_U_23
_atom_site_aniso_U_13
_atom_site_aniso_U_12
In1 0.03318(16) 0.03281(14) 0.02549(14) -0.00174(7) 0.00658(10) -0.00716(8)
O1 0.0467(13) 0.0323(10) 0.0299(11) -0.0053(9) 0.0132(9) -0.0132(9)
O2 0.0325(13) 0.0618(14) 0.0305(13) 0.0014(11) 0.0049(10) -0.0118(11)
O3 0.0555(15) 0.0328(11) 0.0365(13) -0.0051(9) 0.0103(11) -0.0034(10)
N1 0.0347(14) 0.0343(12) 0.0217(12) 0.0009(10) 0.0052(10) -0.0009(10)
N2 0.0335(14) 0.0389(13) 0.0294(13) 0.0029(11) 0.0035(11) -0.0077(11)
N3 0.039(3) 0.032(2) 0.045(3) -0.003(2) 0.010(3) 0.0014(18)
C1 0.078(3) 0.0417(18) 0.0372(19) -0.0087(15) 0.0107(18) 0.0054(18)
C2 0.069(3) 0.0458(19) 0.0256(17) 0.0031(13) 0.0109(17) -0.0037(17)
C3 0.060(2) 0.0349(15) 0.0243(15) 0.0002(12) 0.0108(14) -0.0006(14)
C4 0.071(3) 0.0438(18) 0.0272(17) -0.0041(14) 0.0059(16) -0.0157(17)
C5 0.0478(19) 0.0279(14) 0.0270(15) -0.0007(11) 0.0104(13) -0.0035(12)
C6 0.048(2) 0.0339(15) 0.0288(17) -0.0009(11) 0.0169(15) -0.0035(12)
C7 0.0436(19) 0.0292(14) 0.0362(17) -0.0003(12) 0.0138(14) -0.0050(13)
C8 0.0416(18) 0.0258(13) 0.0303(16) -0.0015(12) 0.0088(13) -0.0046(12)
C9 0.0410(18) 0.0266(13) 0.0249(15) 0.0008(11) 0.0071(13) -0.0019(12)
C10 0.0414(17) 0.0270(13) 0.0263(15) 0.0003(11) 0.0065(12) -0.0059(12)
C11 0.046(2) 0.0492(19) 0.044(2) -0.0096(15) 0.0202(16) -0.0163(16)
C12 0.072(3) 0.050(2) 0.057(2) -0.0122(18) 0.031(2) -0.031(2)
C13 0.046(2) 0.096(3) 0.058(3) -0.004(3) 0.012(2) -0.019(2)
C14 0.056(2) 0.071(3) 0.055(2) -0.014(2) 0.0308(19) -0.023(2)
C15 0.0383(17) 0.0321(14) 0.0248(15) -0.0019(12) 0.0041(12) -0.0056(12)
C16 0.0375(17) 0.0320(14) 0.0261(15) 0.0014(11) 0.0065(12) 0.0013(12)
C17 0.0296(16) 0.0427(16) 0.0269(15) 0.0004(12) 0.0037(12) -0.0011(12)
C18 0.0346(18) 0.057(2) 0.0349(18) 0.0060(15) 0.0057(14) -0.0011(15)
C19 0.0360(18) 0.056(2) 0.0409(19) 0.0118(16) 0.0037(14) -0.0142(15)
C20 0.0356(17) 0.0414(16) 0.0297(16) 0.0082(13) 0.0020(13) -0.0076(13)
C21 0.0342(16) 0.0304(14) 0.0322(16) 0.0015(12) 0.0034(12) -0.0017(12)
C22 0.0339(17) 0.0410(16) 0.0293(16) 0.0065(13) 0.0060(12) -0.0046(13)
C23 0.0299(17) 0.0426(16) 0.0301(16) 0.0040(13) 0.0013(13) -0.0031(13)
C24 0.0272(16) 0.0430(16) 0.0335(17) 0.0050(13) 0.0035(13) 0.0008(13)
C25 0.0288(17) 0.0444(17) 0.0302(17) 0.0043(13) 0.0024(13) -0.0008(12)
C26 0.0330(17) 0.0435(16) 0.0289(16) 0.0002(13) -0.0005(13) 0.0020(14)
C27 0.0310(17) 0.0398(16) 0.0401(18) -0.0009(13) -0.0014(13) -0.0027(13)
C28 0.0316(16) 0.0333(15) 0.0399(18) 0.0032(13) 0.0030(13) -0.0021(12)
C29 0.0349(18) 0.0450(18) 0.046(2) 0.0036(15) 0.0060(15) -0.0093(14)
C30 0.048(2) 0.066(2) 0.059(3) 0.002(2) 0.0018(18) -0.0285(19)
C31 0.040(2) 0.065(2) 0.065(3) 0.000(2) 0.0197(19) -0.0088(19)
C32 0.058(2) 0.0472(19) 0.050(2) 0.0092(17) 0.0089(18) -0.0114(17)
C33 0.0387(19) 0.057(2) 0.0300(17) 0.0019(15) -0.0025(14) -0.0019(16)
C34 0.045(2) 0.095(3) 0.031(2) 0.0000(18) 0.0032(17) -0.0072(19)
C35 0.061(3) 0.060(2) 0.039(2) -0.0087(17) -0.0043(18) 0.0083(19)
C36 0.049(2) 0.062(2) 0.036(2) 0.0008(17) -0.0045(16) 0.0037(18)
C37 0.038(4) 0.040(2) 0.068(3) -0.010(2) 0.003(3) 0.000(2)
C38 0.057(4) 0.068(4) 0.081(4) -0.031(3) 0.014(3) -0.003(3)
C39 0.054(2) 0.0422(18) 0.0402(19) 0.0005(15) 0.0122(16) 0.0015(15)
C40 0.062(2) 0.0371(17) 0.057(2) -0.0016(16) 0.0190(19) -0.0023(16)
C41 0.050(2) 0.0448(19) 0.046(2) -0.0065(16) 0.0062(16) 0.0014(16)
C42 0.057(2) 0.0465(19) 0.0369(19) -0.0104(15) 0.0106(16) 0.0035(16)
P1 0.0477(5) 0.0322(4) 0.0293(4) 0.0009(3) 0.0108(3) -0.0034(3)
F1 0.0691(15) 0.0604(13) 0.0425(12) -0.0059(10) 0.0259(10) -0.0228(11)
F2 0.0768(18) 0.0580(15) 0.149(3) 0.0405(17) 0.0502(18) 0.0297(14)
F3 0.0815(17) 0.0624(14) 0.0474(13) -0.0193(11) 0.0216(12) -0.0335(12)
F4 0.0510(13) 0.0935(18) 0.0375(12) 0.0177(11) 0.0144(9) -0.0051(12)
F5 0.0625(15) 0.0945(19) 0.0451(13) -0.0123(13) 0.0023(11) -0.0221(13)
F6 0.0739(16) 0.0375(11) 0.0749(17) 0.0002(11) 0.0070(13) 0.0052(10)
C49 0.163(18) 0.123(19) 0.21(2) -0.024(16) -0.066(16) 0.087(15)
C43 0.077(7) 0.080(8) 0.129(10) -0.013(7) -0.006(7) 0.027(6)
C44 0.070(7) 0.056(6) 0.121(11) -0.011(7) 0.002(7) -0.002(5)
C45 0.056(6) 0.042(5) 0.089(8) 0.003(5) 0.028(6) -0.002(4)
C46 0.063(7) 0.077(7) 0.132(10) -0.023(7) 0.007(7) 0.009(6)
C47 0.085(8) 0.099(8) 0.144(11) -0.036(8) -0.016(8) 0.018(6)
C48 0.085(8) 0.074(8) 0.146(12) -0.025(7) -0.010(8) 0.032(6)
C43A 0.071(10) 0.071(8) 0.113(12) 0.030(8) 0.026(9) 0.014(8)
C48A 0.093(11) 0.071(9) 0.136(12) 0.002(8) 0.033(10) -0.015(9)
C47A 0.116(12) 0.103(9) 0.117(11) -0.011(9) 0.013(10) 0.000(10)
C46A 0.089(11) 0.092(8) 0.121(11) 0.015(9) 0.032(9) 0.004(9)
C45A 0.076(12) 0.058(9) 0.126(11) 0.015(8) 0.046(9) 0.015(9)
C44A 0.073(11) 0.071(8) 0.114(12) 0.014(8) 0.029(9) -0.014(8)
C49A 0.15(3) 0.14(2) 0.23(3) 0.09(2) 0.00(2) 0.06(2)
C53 0.058(10) 0.056(9) 0.104(9) 0.029(7) 0.021(8) 0.006(7)
C51 0.065(11) 0.053(7) 0.149(12) 0.000(9) 0.028(10) 0.021(8)
O9 0.058(9) 0.043(7) 0.066(8) 0.002(7) 0.014(9) 0.006(6)
C52 0.074(12) 0.070(11) 0.138(12) 0.045(9) 0.043(9) 0.024(8)
C50 0.038(4) 0.040(2) 0.068(3) -0.010(2) 0.003(3) 0.000(2)
C46B 0.077(8) 0.055(7) 0.123(12) 0.005(8) -0.026(9) 0.010(6)
C47B 0.089(8) 0.054(6) 0.135(13) -0.012(8) -0.018(9) -0.006(6)
C48B 0.096(8) 0.050(7) 0.119(13) -0.030(9) 0.007(9) 0.020(6)
C43B 0.086(9) 0.070(7) 0.140(12) 0.000(9) 0.012(9) 0.013(6)
C44B 0.087(8) 0.051(7) 0.131(12) 0.008(9) 0.004(10) 0.005(7)
C45B 0.084(9) 0.051(8) 0.120(13) 0.013(9) -0.020(10) 0.003(7)
C49B 0.083(15) 0.069(14) 0.23(4) -0.004(17) -0.08(2) 0.017(11)

loop_
_atom_type_symbol
_atom_type_description
_atom_type_scat_dispersion_real
_atom_type_scat_dispersion_imag
_atom_type_scat_source
C C 0.0033 0.0016 'International Tables Vol C Tables 4.2.6.8 and 6.1.1.4'
H H 0.0000 0.0000 'International Tables Vol C Tables 4.2.6.8 and 6.1.1.4'
F F 0.0171 0.0103 'International Tables Vol C Tables 4.2.6.8 and 6.1.1.4'
In In -0.7276 1.3100 'International Tables Vol C Tables 4.2.6.8 and 6.1.1.4'
N N 0.0061 0.0033 'International Tables Vol C Tables 4.2.6.8 and 6.1.1.4'
O O 0.0106 0.0060 'International Tables Vol C Tables 4.2.6.8 and 6.1.1.4'
P P 0.1023 0.0942 'International Tables Vol C Tables 4.2.6.8 and 6.1.1.4'

loop_
_geom_angle_atom_site_label_1
_geom_angle_atom_site_label_2
_geom_angle_atom_site_label_3
_geom_angle
O1 In1 O3 86.30(9)
O1 In1 N1 87.12(9)
O1 In1 N2 163.36(9)
O1 In1 N3 84.13(19)
O1 In1 O9 92.5(6)
O2 In1 O1 110.29(9)
O2 In1 O3 88.65(10)
O2 In1 N1 162.48(10)
O2 In1 N2 86.28(9)
O2 In1 N3 91.6(2)
O2 In1 O9 83.0(6)
O3 In1 N3 169.9(2)
N1 In1 O3 90.73(9)
N1 In1 N2 76.37(10)
N1 In1 N3 92.1(2)
N1 In1 O9 98.6(8)
N2 In1 O3 95.89(10)
N2 In1 N3 94.2(2)
O9 In1 O3 170.5(8)
O9 In1 N2 88.0(7)
C8 O1 In1 124.27(19)
C24 O2 In1 128.7(2)
C39 O3 In1 122.51(19)
C42 O3 In1 127.5(2)
C42 O3 C39 109.9(3)
C15 N1 In1 122.4(2)
C15 N1 C16 123.7(3)
C16 N1 In1 113.30(18)
C21 N2 In1 113.22(18)
C22 N2 In1 124.5(2)
C22 N2 C21 122.2(3)
C37 N3 In1 145.2(6)
H1A C1 H1B 109.5
H1A C1 H1C 109.5
H1B C1 H1C 109.5
C3 C1 H1A 109.5
C3 C1 H1B 109.5
C3 C1 H1C 109.5
H2A C2 H2B 109.5
H2A C2 H2C 109.5
H2B C2 H2C 109.5
C3 C2 H2A 109.5
C3 C2 H2B 109.5
C3 C2 H2C 109.5
C1 C3 C2 109.8(3)
C1 C3 C4 108.6(3)
C1 C3 C5 109.3(3)
C4 C3 C2 107.6(3)
C5 C3 C2 109.5(3)
C5 C3 C4 112.0(3)
C3 C4 H4A 109.5
C3 C4 H4B 109.5
C3 C4 H4C 109.5
H4A C4 H4B 109.5
H4A C4 H4C 109.5
H4B C4 H4C 109.5
C6 C5 C3 121.3(3)
C10 C5 C3 122.6(3)
C10 C5 C6 116.1(3)
C5 C6 H6 117.3
C7 C6 C5 125.4(3)
C7 C6 H6 117.3
C6 C7 C8 117.5(3)
C6 C7 C11 121.7(3)
C8 C7 C11 120.9(3)
O1 C8 C7 119.0(3)
O1 C8 C9 122.8(3)
C9 C8 C7 118.2(3)
C8 C9 C15 125.9(3)
C10 C9 C8 120.2(3)
C10 C9 C15 114.0(3)
C5 C10 C9 122.5(3)
C5 C10 H10 118.7
C9 C10 H10 118.7
C7 C11 C12 110.2(3)
C7 C11 C13 110.5(3)
C12 C11 C13 110.0(3)
C14 C11 C7 112.0(3)
C14 C11 C12 107.0(3)
C14 C11 C13 107.1(3)
C11 C12 H12A 109.5
C11 C12 H12B 109.5
C11 C12 H12C 109.5
H12A C12 H12B 109.5
H12A C12 H12C 109.5
H12B C12 H12C 109.5
C11 C13 H13A 109.5
C11 C13 H13B 109.5
C11 C13 H13C 109.5
H13A C13 H13B 109.5
H13A C13 H13C 109.5
H13B C13 H13C 109.5
C11 C14 H14A 109.5
C11 C14 H14B 109.5
C11 C14 H14C 109.5
H14A C14 H14B 109.5
H14A C14 H14C 109.5
H14B C14 H14C 109.5
N1 C15 C9 126.8(3)
N1 C15 H15 116.6
C9 C15 H15 116.6
N1 C16 H16 107.7
N1 C16 C17 115.1(2)
N1 C16 C21 107.1(2)
C17 C16 H16 107.7
C17 C16 C21 111.2(2)
C21 C16 H16 107.7
C16 C17 H17A 109.7
C16 C17 H17B 109.7
C16 C17 C18 109.8(2)
H17A C17 H17B 108.2
C18 C17 H17A 109.7
C18 C17 H17B 109.7
C17 C18 H18A 109.7
C17 C18 H18B 109.7
H18A C18 H18B 108.2
C19 C18 C17 109.8(3)
C19 C18 H18A 109.7
C19 C18 H18B 109.7
C18 C19 H19A 109.5
C18 C19 H19B 109.5
C18 C19 C20 110.9(3)
H19A C19 H19B 108.1
C20 C19 H19A 109.5
C20 C19 H19B 109.5
C19 C20 H20A 109.5
C19 C20 H20B 109.5
H20A C20 H20B 108.1
C21 C20 C19 110.6(3)
C21 C20 H20A 109.5
C21 C20 H20B 109.5
N2 C21 C16 105.8(2)
N2 C21 C20 115.1(2)
N2 C21 H21 108.3
C16 C21 H21 108.3
C20 C21 C16 110.9(3)
C20 C21 H21 108.3
N2 C22 H22 116.8
N2 C22 C23 126.4(3)
C23 C22 H22 116.8
C24 C23 C22 125.2(3)
C24 C23 C25 120.3(3)
C25 C23 C22 114.5(3)
O2 C24 C23 123.6(3)
O2 C24 C28 117.7(3)
C23 C24 C28 118.7(3)
C23 C25 H25 119.1
C26 C25 C23 121.8(3)
C26 C25 H25 119.1
C25 C26 C27 116.6(3)
C25 C26 C33 123.7(3)
C27 C26 C33 119.6(3)
C26 C27 H27 117.4
C28 C27 C26 125.1(3)
C28 C27 H27 117.4
C24 C28 C29 120.2(3)
C27 C28 C24 117.4(3)
C27 C28 C29 122.4(3)
C28 C29 C30 111.3(3)
C28 C29 C31 110.0(3)
C28 C29 C32 110.9(3)
C30 C29 C32 107.3(3)
C31 C29 C30 107.4(3)
C31 C29 C32 109.8(3)
C29 C30 H30A 109.5
C29 C30 H30B 109.5
C29 C30 H30C 109.5
H30A C30 H30B 109.5
H30A C30 H30C 109.5
H30B C30 H30C 109.5
C29 C31 H31A 109.5
C29 C31 H31B 109.5
C29 C31 H31C 109.5
H31A C31 H31B 109.5
H31A C31 H31C 109.5
H31B C31 H31C 109.5
C29 C32 H32A 109.5
C29 C32 H32B 109.5
C29 C32 H32C 109.5
H32A C32 H32B 109.5
H32A C32 H32C 109.5
H32B C32 H32C 109.5
C26 C33 C35 110.2(3)
C26 C33 C36 108.9(3)
C34 C33 C26 111.9(3)
C34 C33 C35 108.2(4)
C34 C33 C36 108.5(3)
C36 C33 C35 109.1(3)
C33 C34 H34A 109.5
C33 C34 H34B 109.5
C33 C34 H34C 109.5
H34A C34 H34B 109.5
H34A C34 H34C 109.5
H34B C34 H34C 109.5
C33 C35 H35A 109.5
C33 C35 H35B 109.5
C33 C35 H35C 109.5
H35A C35 H35B 109.5
H35A C35 H35C 109.5
H35B C35 H35C 109.5
C33 C36 H36A 109.5
C33 C36 H36B 109.5
C33 C36 H36C 109.5
H36A C36 H36B 109.5
H36A C36 H36C 109.5
H36B C36 H36C 109.5
N3 C37 C38 176.6(8)
C37 C38 H38A 109.5
C37 C38 H38B 109.5
C37 C38 H38C 109.5
H38A C38 H38B 109.5
H38A C38 H38C 109.5
H38B C38 H38C 109.5
O3 C39 H39A 110.9
O3 C39 H39B 110.9
O3 C39 C40 104.2(3)
H39A C39 H39B 108.9
C40 C39 H39A 110.9
C40 C39 H39B 110.9
C39 C40 H40A 111.1
C39 C40 H40B 111.1
C39 C40 C41 103.1(3)
H40A C40 H40B 109.1
C41 C40 H40A 111.1
C41 C40 H40B 111.1
C40 C41 H41A 111.3
C40 C41 H41B 111.3
H41A C41 H41B 109.2
C42 C41 C40 102.2(3)
C42 C41 H41A 111.3
C42 C41 H41B 111.3
O3 C42 C41 106.5(3)
O3 C42 H42A 110.4
O3 C42 H42B 110.4
C41 C42 H42A 110.4
C41 C42 H42B 110.4
H42A C42 H42B 108.6
F1 P1 F3 90.58(12)
F1 P1 F5 89.84(13)
F1 P1 F6 89.25(14)
F2 P1 F1 90.63(15)
F2 P1 F3 91.90(17)
F2 P1 F4 89.61(15)
F2 P1 F5 91.39(17)
F2 P1 F6 179.38(19)
F3 P1 F6 87.50(13)
F4 P1 F1 179.62(14)
F4 P1 F3 89.11(13)
F4 P1 F5 90.45(13)
F4 P1 F6 90.52(14)
F5 P1 F3 176.68(16)
F5 P1 F6 89.21(14)
H49A C49 H49B 109.5
H49A C49 H49C 109.5
H49B C49 H49C 109.5
C43 C49 H49A 109.5
C43 C49 H49B 109.5
C43 C49 H49C 109.5
C44 C43 C49 121.0
C44 C43 C48 118.0
C48 C43 C49 121.0
C43 C44 H44 119.4
C45 C44 C43 121.1
C45 C44 H44 119.4
C44 C45 H45 119.9
C46 C45 C44 120.1
C46 C45 H45 119.9
C45 C46 H46 120.3
C47 C46 C45 119.5
C47 C46 H46 120.3
C46 C47 H47 119.9
C46 C47 C48 120.1
C48 C47 H47 119.9
C43 C48 H48 119.4
C47 C48 C43 121.1
C47 C48 H48 119.4
C48A C43A C44A 120.0
C48A C43A C49A 101(2)
C44A C43A C49A 139(2)
C43A C48A H48A 120.0
C47A C48A C43A 120.0
C47A C48A H48A 120.0
C48A C47A H47A 120.0
C48A C47A C46A 120.0
C46A C47A H47A 120.0
C47A C46A H46A 120.0
C45A C46A C47A 120.0
C45A C46A H46A 120.0
C46A C45A H45A 120.0
C44A C45A C46A 120.0
C44A C45A H45A 120.0
C43A C44A H44A 120.0
C45A C44A C43A 120.0
C45A C44A H44A 120.0
C43A C49A H49D 109.5
C43A C49A H49E 109.5
C43A C49A H49F 109.5
H49D C49A H49E 109.5
H49D C49A H49F 109.5
H49E C49A H49F 109.5
H53A C53 H53B 108.4
O9 C53 H53A 110.1
O9 C53 H53B 110.1
O9 C53 C52 107.9(16)
C52 C53 H53A 110.1
C52 C53 H53B 110.1
H51A C51 H51B 109.7
C52 C51 H51A 112.0
C52 C51 H51B 112.0
C52 C51 C50 98.7(17)
C50 C51 H51A 112.0
C50 C51 H51B 112.0
C53 O9 In1 123.6(13)
C50 O9 In1 131.6(14)
C50 O9 C53 104(2)
C53 C52 H52A 110.6
C53 C52 H52B 110.6
C51 C52 C53 105.8(16)
C51 C52 H52A 110.6
C51 C52 H52B 110.6
H52A C52 H52B 108.7
C51 C50 H50A 109.3
C51 C50 H50B 109.3
O9 C50 C51 111.5(19)
O9 C50 H50A 109.3
O9 C50 H50B 109.3
H50A C50 H50B 108.0
C47B C46B H46B 120.0
C47B C46B C45B 120.0
C45B C46B H46B 120.0
C46B C47B H47B 120.0
C48B C47B C46B 120.0
C48B C47B H47B 120.0
C47B C48B H48B 120.0
C47B C48B C43B 120.0
C43B C48B H48B 120.0
C48B C43B C49B 122.1(14)
C44B C43B C48B 120.0
C44B C43B C49B 116.9(14)
C43B C44B H44B 120.0
C45B C44B C43B 120.0
C45B C44B H44B 120.0
C46B C45B H45B 120.0
C44B C45B C46B 120.0
C44B C45B H45B 120.0
C43B C49B H49G 109.5
C43B C49B H49H 109.5
C43B C49B H49I 109.5
H49G C49B H49H 109.5
H49G C49B H49I 109.5
H49H C49B H49I 109.5

loop_
_geom_bond_atom_site_label_1
_geom_bond_atom_site_label_2
_geom_bond_distance
In1 O1 2.061(2)
In1 O2 2.040(2)
In1 O3 2.260(2)
In1 N1 2.169(3)
In1 N2 2.201(3)
In1 N3 2.353(6)
In1 O9 2.19(2)
O1 C8 1.335(4)
O2 C24 1.324(4)
O3 C39 1.468(4)
O3 C42 1.436(4)
N1 C15 1.286(4)
N1 C16 1.472(4)
N2 C21 1.494(4)
N2 C22 1.291(4)
N3 C37 1.155(8)
C1 H1A 0.9800
C1 H1B 0.9800
C1 H1C 0.9800
C1 C3 1.525(5)
C2 H2A 0.9800
C2 H2B 0.9800
C2 H2C 0.9800
C2 C3 1.539(5)
C3 C4 1.538(5)
C3 C5 1.530(4)
C4 H4A 0.9800
C4 H4B 0.9800
C4 H4C 0.9800
C5 C6 1.391(5)
C5 C10 1.370(4)
C6 H6 0.9500
C6 C7 1.386(5)
C7 C8 1.426(5)
C7 C11 1.533(5)
C8 C9 1.418(5)
C9 C10 1.403(4)
C9 C15 1.443(5)
C10 H10 0.9500
C11 C12 1.537(5)
C11 C13 1.539(6)
C11 C14 1.529(5)
C12 H12A 0.9800
C12 H12B 0.9800
C12 H12C 0.9800
C13 H13A 0.9800
C13 H13B 0.9800
C13 H13C 0.9800
C14 H14A 0.9800
C14 H14B 0.9800
C14 H14C 0.9800
C15 H15 0.9500
C16 H16 1.0000
C16 C17 1.528(4)
C16 C21 1.544(4)
C17 H17A 0.9900
C17 H17B 0.9900
C17 C18 1.531(5)
C18 H18A 0.9900
C18 H18B 0.9900
C18 C19 1.508(5)
C19 H19A 0.9900
C19 H19B 0.9900
C19 C20 1.527(4)
C20 H20A 0.9900
C20 H20B 0.9900
C20 C21 1.513(4)
C21 H21 1.0000
C22 H22 0.9500
C22 C23 1.452(4)
C23 C24 1.415(5)
C23 C25 1.417(5)
C24 C28 1.430(4)
C25 H25 0.9500
C25 C26 1.370(4)
C26 C27 1.403(5)
C26 C33 1.528(5)
C27 H27 0.9500
C27 C28 1.386(5)
C28 C29 1.532(5)
C29 C30 1.538(5)
C29 C31 1.535(6)
C29 C32 1.539(5)
C30 H30A 0.9800
C30 H30B 0.9800
C30 H30C 0.9800
C31 H31A 0.9800
C31 H31B 0.9800
C31 H31C 0.9800
C32 H32A 0.9800
C32 H32B 0.9800
C32 H32C 0.9800
C33 C34 1.523(6)
C33 C35 1.542(5)
C33 C36 1.540(5)
C34 H34A 0.9800
C34 H34B 0.9800
C34 H34C 0.9800
C35 H35A 0.9800
C35 H35B 0.9800
C35 H35C 0.9800
C36 H36A 0.9800
C36 H36B 0.9800
C36 H36C 0.9800
C37 C38 1.458(9)
C38 H38A 0.9800
C38 H38B 0.9800
C38 H38C 0.9800
C39 H39A 0.9900
C39 H39B 0.9900
C39 C40 1.504(5)
C40 H40A 0.9900
C40 H40B 0.9900
C40 C41 1.529(5)
C41 H41A 0.9900
C41 H41B 0.9900
C41 C42 1.497(5)
C42 H42A 0.9900
C42 H42B 0.9900
P1 F1 1.595(2)
P1 F2 1.569(2)
P1 F3 1.599(2)
P1 F4 1.583(2)
P1 F5 1.595(2)
P1 F6 1.602(2)
C49 H49A 0.9800
C49 H49B 0.9800
C49 H49C 0.9800
C49 C43 1.5074
C43 C44 1.4023
C43 C48 1.4029
C44 H44 0.9500
C44 C45 1.3964
C45 H45 0.9500
C45 C46 1.3962
C46 H46 0.9500
C46 C47 1.3958
C47 H47 0.9500
C47 C48 1.3964
C48 H48 0.9500
C43A C48A 1.3900
C43A C44A 1.3900
C43A C49A 1.502(10)
C48A H48A 0.9500
C48A C47A 1.3900
C47A H47A 0.9500
C47A C46A 1.3900
C46A H46A 0.9500
C46A C45A 1.3900
C45A H45A 0.9500
C45A C44A 1.3900
C44A H44A 0.9500
C49A H49D 0.9800
C49A H49E 0.9800
C49A H49F 0.9800
C53 H53A 0.9900
C53 H53B 0.9900
C53 O9 1.438(10)
C53 C52 1.481(18)
C51 H51A 0.9900
C51 H51B 0.9900
C51 C52 1.478(18)
C51 C50 1.482(19)
O9 C50 1.432(11)
C52 H52A 0.9900
C52 H52B 0.9900
C50 H50A 0.9900
C50 H50B 0.9900
C46B H46B 0.9500
C46B C47B 1.3900
C46B C45B 1.3900
C47B H47B 0.9500
C47B C48B 1.3900
C48B H48B 0.9500
C48B C43B 1.3900
C43B C44B 1.3900
C43B C49B 1.511(9)
C44B H44B 0.9500
C44B C45B 1.3900
C45B H45B 0.9500
C49B H49G 0.9800
C49B H49H 0.9800
C49B H49I 0.9800

loop_
_geom_torsion_atom_site_label_1
_geom_torsion_atom_site_label_2
_geom_torsion_atom_site_label_3
_geom_torsion_atom_site_label_4
_geom_torsion
In1 O1 C8 C7 151.6(2)
In1 O1 C8 C9 -30.0(4)
In1 O2 C24 C23 -25.5(5)
In1 O2 C24 C28 156.2(2)
In1 O3 C39 C40 163.7(2)
In1 O3 C42 C41 172.5(2)
In1 N1 C15 C9 7.2(4)
In1 N1 C16 C17 168.2(2)
In1 N1 C16 C21 44.0(3)
In1 N2 C21 C16 39.4(3)
In1 N2 C21 C20 162.2(2)
In1 N2 C22 C23 2.7(5)
In1 O9 C50 C51 173(2)
O1 C8 C9 C10 178.2(3)
O1 C8 C9 C15 0.0(5)
O2 C24 C28 C27 177.6(3)
O2 C24 C28 C29 -0.7(5)
O3 C39 C40 C41 31.8(4)
N1 C16 C17 C18 -178.5(3)
N1 C16 C21 N2 -53.0(3)
N1 C16 C21 C20 -178.5(2)
N2 C22 C23 C24 7.0(6)
N2 C22 C23 C25 -171.9(3)
C1 C3 C5 C6 -63.0(4)
C1 C3 C5 C10 116.8(4)
C2 C3 C5 C6 57.4(4)
C2 C3 C5 C10 -122.8(4)
C3 C5 C6 C7 178.3(3)
C3 C5 C10 C9 -177.5(3)
C4 C3 C5 C6 176.7(3)
C4 C3 C5 C10 -3.5(4)
C5 C6 C7 C8 -1.6(5)
C5 C6 C7 C11 178.3(3)
C6 C5 C10 C9 2.3(4)
C6 C7 C8 O1 -177.6(3)
C6 C7 C8 C9 4.0(4)
C6 C7 C11 C12 -120.7(4)
C6 C7 C11 C13 117.6(4)
C6 C7 C11 C14 -1.6(5)
C7 C8 C9 C10 -3.4(4)
C7 C8 C9 C15 178.4(3)
C8 C7 C11 C12 59.3(4)
C8 C7 C11 C13 -62.4(4)
C8 C7 C11 C14 178.3(3)
C8 C9 C10 C5 0.2(5)
C8 C9 C15 N1 11.9(5)
C10 C5 C6 C7 -1.6(5)
C10 C9 C15 N1 -166.4(3)
C11 C7 C8 O1 2.5(5)
C11 C7 C8 C9 -175.9(3)
C15 N1 C16 C17 -2.9(4)
C15 N1 C16 C21 -127.1(3)
C15 C9 C10 C5 178.6(3)
C16 N1 C15 C9 177.5(3)
C16 C17 C18 C19 58.9(4)
C17 C16 C21 N2 -179.6(3)
C17 C16 C21 C20 54.9(3)
C17 C18 C19 C20 -60.0(4)
C18 C19 C20 C21 58.3(4)
C19 C20 C21 N2 -175.0(3)
C19 C20 C21 C16 -55.0(3)
C21 N2 C22 C23 178.9(3)
C21 C16 C17 C18 -56.4(3)
C22 N2 C21 C16 -137.1(3)
C22 N2 C21 C20 -14.3(4)
C22 C23 C24 O2 4.2(5)
C22 C23 C24 C28 -177.6(3)
C22 C23 C25 C26 178.3(3)
C23 C24 C28 C27 -0.7(5)
C23 C24 C28 C29 -179.0(3)
C23 C25 C26 C27 -0.6(5)
C23 C25 C26 C33 178.3(3)
C24 C23 C25 C26 -0.7(5)
C24 C28 C29 C30 -178.9(3)
C24 C28 C29 C31 62.1(4)
C24 C28 C29 C32 -59.6(4)
C25 C23 C24 O2 -176.9(3)
C25 C23 C24 C28 1.3(5)
C25 C26 C27 C28 1.2(5)
C25 C26 C33 C34 5.8(5)
C25 C26 C33 C35 126.2(4)
C25 C26 C33 C36 -114.2(4)
C26 C27 C28 C24 -0.6(5)
C26 C27 C28 C29 177.7(3)
C27 C26 C33 C34 -175.4(3)
C27 C26 C33 C35 -55.0(4)
C27 C26 C33 C36 64.6(4)
C27 C28 C29 C30 2.8(5)
C27 C28 C29 C31 -116.1(4)
C27 C28 C29 C32 122.2(3)
C33 C26 C27 C28 -177.6(3)
C39 O3 C42 C41 -9.6(4)
C39 C40 C41 C42 -37.3(4)
C40 C41 C42 O3 29.0(4)
C42 O3 C39 C40 -14.3(4)
C49 C43 C44 C45 178.5
C49 C43 C48 C47 -178.5
C43 C44 C45 C46 0.1
C44 C43 C48 C47 0.3
C44 C45 C46 C47 0.2
C45 C46 C47 C48 -0.2
C46 C47 C48 C43 0.0
C48 C43 C44 C45 -0.3
C43A C48A C47A C46A 0.0
C48A C43A C44A C45A 0.0
C48A C47A C46A C45A 0.0
C47A C46A C45A C44A 0.0
C46A C45A C44A C43A 0.0
C44A C43A C48A C47A 0.0
C49A C43A C48A C47A -173(2)
C49A C43A C44A C45A 169(3)
C53 O9 C50 C51 -17(3)
O9 C53 C52 C51 26(3)
C52 C53 O9 In1 165.6(18)
C52 C53 O9 C50 -6(3)
C52 C51 C50 O9 32(3)
C50 C51 C52 C53 -33(2)
C46B C47B C48B C43B 0.0
C47B C46B C45B C44B 0.0
C47B C48B C43B C44B 0.0
C47B C48B C43B C49B 169(2)
C48B C43B C44B C45B 0.0
C43B C44B C45B C46B 0.0
C45B C46B C47B C48B 0.0
C49B C43B C44B C45B -169(2)
